data_2007514
loop_
_publ_author_name
'Barnes, John C.'
'Weakley, Timothy J.R.'

_publ_section_title
;
 Racemic 2-Hydroxy-2-phenylpropanamidinium Chloride and
 (<i>S</i>)-2-Hydroxy-2-phenylbutanamidinium
 (<i>R</i>)-2-Hydroxy-2-phenylethanoate
;
_journal_issue 8
_journal_name_full 'Acta Crystallographica Section C'
_journal_page_first 1170
_journal_page_last 1173
_journal_paper_doi 10.1107/S010827019800239X
_journal_volume 54
_journal_year 1998
_chemical_formula_moiety 'C9 H13 N2 O 1+ , Cl 1- '
_chemical_formula_sum 'C9 H13 Cl N2 O'
_chemical_formula_weight 200.66
_chemical_name_common 'racemic atrolactamidinium chloride'
_chemical_name_systematic
;
Racemic 2-Hydroxy-2-phenyl-propanamidinium chloride
;
_space_group_IT_number 14
_symmetry_cell_setting monoclinic
_symmetry_space_group_name_Hall '-P 2yn'
_symmetry_space_group_name_H-M 'P 1 21/n 1'
_audit_creation_method SHELXL-97
_cell_angle_alpha 90.00
_cell_angle_beta 108.375(8)
_cell_angle_gamma 90.00
_cell_formula_units_Z 4
_cell_length_a 8.8847(6)
_cell_length_b 10.4830(10)
_cell_length_c 11.6776(13)
_cell_measurement_reflns_used 25
_cell_measurement_temperature 293(2)
_cell_measurement_theta_max 15
_cell_measurement_theta_min 14
_cell_volume 1032.18(17)
_computing_cell_refinement CAD4/PC
_computing_data_collection 'CAD4/PC (Enraf-Nonius, 1993)'
_computing_data_reduction 'XCAD4 (Harms & Wolcado, 1996) '
_computing_molecular_graphics
;
PLUTON92 (Spek, 1992a) and PLATON92 (Spek, 1992b)
;
_computing_publication_material SHELXL97
_computing_structure_refinement 'SHELXL97 (Sheldrick, 1997b)'
_computing_structure_solution 'SHELXS97 (Sheldrick, 1997a)'
_diffrn_ambient_temperature 296(2)
_diffrn_measured_fraction_theta_full 0.997
_diffrn_measured_fraction_theta_max 0.997
_diffrn_measurement_device_type 'Enraf-Nonius CAD-4'
_diffrn_measurement_method \w-2\q
_diffrn_radiation_monochromator graphite
_diffrn_radiation_source 'fine-focus sealed tube'
_diffrn_radiation_type MoK\a
_diffrn_radiation_wavelength 0.71073
_diffrn_reflns_av_R_equivalents 0.011
_diffrn_reflns_av_sigmaI/netI 0.016
_diffrn_reflns_limit_h_max 10
_diffrn_reflns_limit_h_min -1
_diffrn_reflns_limit_k_max 12
_diffrn_reflns_limit_k_min 0
_diffrn_reflns_limit_l_max 13
_diffrn_reflns_limit_l_min -13
_diffrn_reflns_number 2193
_diffrn_reflns_theta_full 24.97
_diffrn_reflns_theta_max 24.97
_diffrn_reflns_theta_min 2.53
_diffrn_standards_decay_% 3
_diffrn_standards_interval_time 3600
_diffrn_standards_number 3
_exptl_absorpt_coefficient_mu 0.334
_exptl_absorpt_correction_type none
_exptl_crystal_colour colourless
_exptl_crystal_density_diffrn 1.291
_exptl_crystal_density_method 'not measured'
_exptl_crystal_description block
_exptl_crystal_F_000 424
_exptl_crystal_size_max 0.34
_exptl_crystal_size_mid 0.27
_exptl_crystal_size_min 0.18
_refine_diff_density_max 0.677
_refine_diff_density_min -0.475
_refine_ls_extinction_method none
_refine_ls_goodness_of_fit_ref 1.823
_refine_ls_hydrogen_treatment 'H atom treatment: mixed'
_refine_ls_matrix_type full
_refine_ls_number_parameters 92
_refine_ls_number_reflns 1814
_refine_ls_number_restraints 0
_refine_ls_restrained_S_all 1.823
_refine_ls_R_factor_all 0.062
_refine_ls_R_factor_gt 0.054
_refine_ls_shift/su_max 0.078
_refine_ls_shift/su_mean 0.016
_refine_ls_structure_factor_coef Fsqd
_refine_ls_weighting_details 'w = 1/[\s^2^(Fo^2^)+(0.0493P)^2^+0.2343P] where P=(Fo^2^+2Fc^2^)/3'
_refine_ls_weighting_scheme calc
_refine_ls_wR_factor_ref 0.155
_reflns_number_gt 1573
_reflns_number_total 1814
_reflns_threshold_expression I>2\s(I)
_cod_data_source_file fg1392.cif
_cod_data_source_block jcb33
_cod_depositor_comments
;
The following automatic conversions were performed:

'_refine_ls_weighting_scheme' value 'calc w =
1/[\s^2^(Fo^2^)+(0.0493P)^2^+0.2343P] where P=(Fo^2^+2Fc^2^)/3' was
changed to 'calc'. New tag '_refine_ls_weighting_details' was
created. The value of the new tag was set to 'w =
1/[\s^2^(Fo^2^)+(0.0493P)^2^+0.2343P] where P=(Fo^2^+2Fc^2^)/3'.

Automatic conversion script
Id: cif_fix_values 3143 2015-03-26 13:38:13Z robertas 
;
_cod_original_sg_symbol_H-M 'P 21/n'
_cod_database_code 2007514
_cod_database_fobs_code 2007514

loop_
_symmetry_equiv_pos_as_xyz
'x, y, z'
'x+1/2, -y+1/2, z+1/2'
'-x, -y, -z'
'-x-1/2, y-1/2, -z-1/2'

loop_
_atom_site_label
_atom_site_fract_x
_atom_site_fract_y
_atom_site_fract_z
_atom_site_U_iso_or_equiv
_atom_site_adp_type
_atom_site_calc_flag
_atom_site_refinement_flags
_atom_site_occupancy
_atom_site_disorder_assembly
_atom_site_disorder_group
_atom_site_type_symbol
Cl1 .76693(8) .36163(7) -.33207(6) .0448(3) Uani d . 1 . . Cl
N1 .5727(3) .6027(3) -.2948(3) .0485(7) Uani d . 1 . . N
H11 .649(5) .545(4) -.296(3) .063 Uiso d . 1 . . H
H12 .599(4) .679(4) -.270(3) .063 Uiso d . 1 . . H
N2 .3973(4) .4425(3) -.3668(3) .0524(7) Uani d . 1 . . N
H21 .300(5) .423(4) -.395(4) .068 Uiso d . 1 . . H
H22 .470(5) .395(4) -.367(4) .068 Uiso d . 1 . . H
C3 .4276(3) .5612(3) -.3335(2) .0357(6) Uani d . 1 . . C
C4 .2866(3) .6478(2) -.3401(2) .0337(6) Uani d . 1 . . C
O5 .1520(2) .5973(2) -.42867(18) .0446(5) Uani d . 1 . . O
H51 .162(4) .613(3) -.494(4) .058 Uiso d . 1 . . H
C6 .3175(3) .7854(3) -.3690(3) .0422(7) Uani d . 1 . . C
H61 .4062 .8186 -.3056 .055 Uiso calc R 1 . . H
H62 .2253 .8362 -.3755 .055 Uiso calc R 1 . . H
H63 .3404 .7881 -.4439 .055 Uiso calc R 1 . . H
C8 .25277(19) .64174(18) -.21857(12) .0334(6) Uiso d G 1 . . C
C9 .10225(17) .60812(18) -.21666(12) .0392(6) Uiso d G 1 . . C
H9 .0238 .5867 -.2880 .051 Uiso calc R 1 . . H
C10 .06901(17) .6065(2) -.10805(16) .0471(7) Uiso d G 1 . . C
H10 -.0317 .5840 -.1068 .061 Uiso calc R 1 . . H
C11 .1863(2) .6385(2) -.00136(12) .0510(8) Uiso d G 1 . . C
H11A .1641 .6374 .0713 .066 Uiso calc R 1 . . H
C12 .3368(2) .6721(2) -.00327(12) .0584(8) Uiso d G 1 . . C
H12A .4153 .6935 .0681 .076 Uiso calc R 1 . . H
C13 .37007(16) .6737(2) -.11188(16) .0510(7) Uiso d G 1 . . C
H13 .4708 .6962 -.1132 .066 Uiso calc R 1 . . H

loop_
_atom_site_aniso_label
_atom_site_aniso_U_11
_atom_site_aniso_U_22
_atom_site_aniso_U_33
_atom_site_aniso_U_12
_atom_site_aniso_U_13
_atom_site_aniso_U_23
Cl1 .0462(5) .0482(5) .0398(4) .0134(3) .0134(3) .0021(3)
N1 .0375(13) .0390(14) .0724(18) -.0004(11) .0222(12) -.0136(13)
N2 .0527(16) .0340(14) .0726(18) -.0012(12) .0227(14) -.0117(13)
C3 .0423(14) .0309(14) .0368(14) -.0017(11) .0165(11) -.0027(11)
C4 .0315(13) .0332(14) .0361(14) -.0028(11) .0103(11) -.0040(11)
O5 .0398(11) .0561(13) .0349(10) -.0085(9) .0075(8) -.0068(9)
C6 .0468(16) .0347(15) .0458(15) .0019(12) .0156(13) .0030(12)

loop_
_atom_type_symbol
_atom_type_description
_atom_type_scat_dispersion_real
_atom_type_scat_dispersion_imag
_atom_type_scat_source
C C 0.0033 0.0016 'International Tables Vol C Tables 4.2.6.8 and 6.1.1.4'
H H 0.0000 0.0000 'International Tables Vol C Tables 4.2.6.8 and 6.1.1.4'
Cl Cl 0.1484 0.1585 'International Tables Vol C Tables 4.2.6.8 and 6.1.1.4'
N N 0.0061 0.0033 'International Tables Vol C Tables 4.2.6.8 and 6.1.1.4'
O O 0.0106 0.0060 'International Tables Vol C Tables 4.2.6.8 and 6.1.1.4'

loop_
_geom_angle_atom_site_label_1
_geom_angle_atom_site_label_2
_geom_angle_atom_site_label_3
_geom_angle
_geom_angle_publ_flag
N1 C3 N2 120.8(3) yes
N1 C3 C4 121.7(2) yes
N2 C3 C4 117.5(3) yes
O5 C4 C6 111.2(2) yes
O5 C4 C3 107.7(2) yes
C6 C4 C3 111.8(2) yes
O5 C4 C8 107.01(19) yes
C6 C4 C8 110.1(2) yes
C3 C4 C8 108.86(19) yes
C9 C8 C13 120.0 yes
C9 C8 C4 119.53(14) yes
C13 C8 C4 120.43(14) yes
C8 C9 C10 120.0 ?
C9 C10 C11 120.0 ?
C12 C11 C10 120.0 ?
C11 C12 C13 120.0 ?
C12 C13 C8 120.0 ?

loop_
_geom_bond_atom_site_label_1
_geom_bond_atom_site_label_2
_geom_bond_site_symmetry_2
_geom_bond_distance
_geom_bond_publ_flag
N1 C3 . 1.299(4) yes
N2 C3 . 1.306(4) yes
C3 C4 . 1.530(4) yes
C4 O5 . 1.414(3) yes
C4 C6 . 1.526(4) yes
C4 C8 . 1.542(3) yes
C8 C9 . 1.3900 ?
C8 C13 . 1.3900 ?
C9 C10 . 1.3900 ?
C10 C11 . 1.3900 ?
C11 C12 . 1.3900 ?
C12 C13 . 1.3900 ?

loop_
_geom_hbond_atom_site_label_D
_geom_hbond_atom_site_label_H
_geom_hbond_atom_site_label_A
_geom_hbond_site_symmetry_A
_geom_hbond_distance_DH
_geom_hbond_distance_HA
_geom_hbond_distance_DA
_geom_hbond_angle_DHA
N1 H11 Cl1 . 0.91(4) 2.29(4) 3.166(3) 161(3)
N2 H22 Cl1 . 0.82(4) 2.56(4) 3.291(3) 149(4)
N1 H12 Cl1 4_765 0.86(4) 2.37(4) 3.204(3) 165(3)
O5 H51 Cl1 3_664 0.81(4) 2.32(4) 3.127(2) 170(4)

loop_
_geom_torsion_atom_site_label_1
_geom_torsion_atom_site_label_2
_geom_torsion_atom_site_label_3
_geom_torsion_atom_site_label_4
_geom_torsion
_geom_torsion_publ_flag
N2 C3 C4 O5 -25.8(2) yes
C3 C4 O5 H51 -74(3) yes
N2 C3 C4 C8 90.1(2) yes
C3 C4 C8 C9 -124.50(18) yes
O5 C4 C8 C9 -8.3(2) yes

loop_
_cod_related_entry_id
_cod_related_entry_database
_cod_related_entry_code
1 ChemSpider 30244618
